data_8104403
loop_
_publ_author_name
'Andreetti, G.D.'
'Calestani, G.'
'Montenero, A.'

_publ_section_title
;
 The crystal structure of the Pb0.5 Th0.5 V O4 polymorphs with scheelite-,
 zircon- and huttonite-type structure
;
_journal_name_full 'Zeitschrift fuer Kristallographie (149,1979-)'
_journal_page_first 41
_journal_page_last 51
_journal_volume 168
_journal_year 1984
_chemical_formula_sum 'O4 Pb0.5 Th0.5 V'
_chemical_name_systematic 'Pb0.5 Th0.5 (V O4)'
_space_group_IT_number 88
_symmetry_space_group_name_Hall '-I 4ad'
_symmetry_space_group_name_H-M 'I 41/a :2'
_cell_angle_alpha 90
_cell_angle_beta 90
_cell_angle_gamma 90
_cell_formula_units_Z 4
_cell_length_a 5.175
_cell_length_b 5.175
_cell_length_c 11.943
_cell_volume 319.841
_citation_journal_id_ASTM ZEKRDZ
_cod_data_source_file Andreetti_ZEKRDZ_1984_1940.cif
_cod_data_source_block O4Pb0.5Th0.5V1
_cod_original_formula_sum 'O4 Pb0.5 Th0.5 V1'
_cod_database_code 8104403

loop_
_symmetry_equiv_pos_as_xyz
x,y,z
-y+3/4,x+1/4,z+1/4
-x+1/2,-y,z+1/2
y+3/4,-x+3/4,z+3/4
-x,-y,-z
y-3/4,-x-1/4,-z-1/4
x-1/2,y,-z-1/2
-y-3/4,x-3/4,-z-3/4
x+1/2,y+1/2,z+1/2
-y+5/4,x+3/4,z+3/4
-x+1,-y+1/2,z+1
y+5/4,-x+5/4,z+5/4
-x+1/2,-y+1/2,-z+1/2
y-1/4,-x+1/4,-z+1/4
x,y+1/2,-z
-y-1/4,x-1/4,-z-1/4

loop_
_atom_site_label
_atom_site_type_symbol
_atom_site_fract_x
_atom_site_fract_y
_atom_site_fract_z
_atom_site_occupancy
_atom_site_U_iso_or_equiv
Th1 Th+4 0 0.25 0.625 0.5 0.0
V1 V+5 0 0.25 0.125 1 0.0
Pb1 Pb+2 0 0.25 0.625 0.5 0.0
O1 O-2 0.249 0.376 0.047 1 0.0
